data_4023782
loop_
_publ_author_name
'Jianglei Hu'
'Qian Zhang'
'Hongjuan Yuan'
'Qun Liu'

_publ_section_title
;
 Temperature-Controlled Synthesis of Substituted Pyridine
 Derivatives via the [5C + 1N] Annulation of
 1,1-Bisalkylthio-1,4-pentanedienes and Ammonium Acetate
;
_journal_name_full 'Journal of Organic Chemistry'
_journal_page_first 8132
_journal_page_last 8132
_journal_paper_doi 10.1021/jo802007a
_journal_volume 73
_journal_year 2008
_chemical_formula_sum 'C16 H17 N3 O S'
_chemical_formula_weight 299.38
_chemical_name_systematic
; 
 ? 
;
_space_group_IT_number 2
_symmetry_cell_setting triclinic
_symmetry_space_group_name_Hall '-P 1'
_symmetry_space_group_name_H-M 'P -1'
_atom_sites_solution_hydrogens geom
_atom_sites_solution_primary direct
_atom_sites_solution_secondary difmap
_audit_creation_method SHELXL-97
_cell_angle_alpha 63.73(3)
_cell_angle_beta 80.57(3)
_cell_angle_gamma 77.57(3)
_cell_formula_units_Z 4
_cell_length_a 10.597(2)
_cell_length_b 12.793(3)
_cell_length_c 13.519(3)
_cell_measurement_temperature 293(2)
_cell_volume 1600.0(6)
_computing_structure_refinement 'SHELXL-97 (Sheldrick, 1997)'
_computing_structure_solution 'SHELXS-97 (Sheldrick, 1990)'
_diffrn_ambient_temperature 293(2)
_diffrn_measured_fraction_theta_full 0.967
_diffrn_measured_fraction_theta_max 0.967
_diffrn_radiation_monochromator graphite
_diffrn_radiation_source 'fine-focus sealed tube'
_diffrn_radiation_type MoK\a
_diffrn_radiation_wavelength 0.71073
_diffrn_reflns_av_R_equivalents 0.0507
_diffrn_reflns_av_sigmaI/netI 0.1038
_diffrn_reflns_limit_h_max 12
_diffrn_reflns_limit_h_min -11
_diffrn_reflns_limit_k_max 15
_diffrn_reflns_limit_k_min -15
_diffrn_reflns_limit_l_max 16
_diffrn_reflns_limit_l_min -16
_diffrn_reflns_number 8811
_diffrn_reflns_theta_full 25.87
_diffrn_reflns_theta_max 25.87
_diffrn_reflns_theta_min 1.69
_exptl_absorpt_coefficient_mu 0.204
_exptl_crystal_density_diffrn 1.243
_exptl_crystal_density_method 'not measured'
_exptl_crystal_F_000 632
_refine_diff_density_max 0.360
_refine_diff_density_min -0.197
_refine_diff_density_rms 0.039
_refine_ls_extinction_method none
_refine_ls_goodness_of_fit_ref 1.002
_refine_ls_hydrogen_treatment mixed
_refine_ls_matrix_type full
_refine_ls_number_parameters 379
_refine_ls_number_reflns 6006
_refine_ls_number_restraints 26
_refine_ls_restrained_S_all 1.028
_refine_ls_R_factor_all 0.1371
_refine_ls_R_factor_gt 0.0568
_refine_ls_shift/su_max 0.001
_refine_ls_shift/su_mean 0.000
_refine_ls_structure_factor_coef Fsqd
_refine_ls_weighting_details 'calc w=1/[\s^2^(Fo^2^)+(0.0200P)^2^+0.0000P] where P=(Fo^2^+2Fc^2^)/3'
_refine_ls_weighting_scheme calc
_refine_ls_wR_factor_gt 0.0960
_refine_ls_wR_factor_ref 0.1119
_reflns_number_gt 2709
_reflns_number_total 6006
_reflns_threshold_expression >2sigma(I)
_cod_data_source_file jo802007a_si_001.cif
_cod_data_source_block sg1
_cod_database_code 4023782

loop_
_symmetry_equiv_pos_as_xyz
'x, y, z'
'-x, -y, -z'

loop_
_atom_site_label
_atom_site_type_symbol
_atom_site_fract_x
_atom_site_fract_y
_atom_site_fract_z
_atom_site_U_iso_or_equiv
_atom_site_adp_type
_atom_site_occupancy
_atom_site_symmetry_multiplicity
_atom_site_calc_flag
_atom_site_refinement_flags
_atom_site_disorder_assembly
_atom_site_disorder_group
S1 S 1.30320(10) 0.93102(9) -0.20325(9) 0.0889(4) Uani 1 1 d . . .
S2 S 0.78403(9) 0.73516(8) 0.15716(8) 0.0807(4) Uani 1 1 d . . .
O1 O 1.1862(3) 0.8233(2) 0.3070(2) 0.0905(8) Uani 1 1 d . . .
O2 O 1.1906(2) 0.3341(2) 0.50885(19) 0.0707(7) Uani 1 1 d . . .
N1 N 0.8294(4) 0.9836(3) -0.4383(3) 0.1128(13) Uani 1 1 d . . .
N2 N 1.1241(2) 0.5877(2) 0.0075(2) 0.0614(8) Uani 1 1 d . . .
H2A H 1.0949 0.5218 0.0414 0.074 Uiso 1 1 calc R . .
H2B H 1.1900 0.5977 0.0300 0.074 Uiso 1 1 calc R . .
N3 N 0.9641(3) 0.6504(2) -0.1095(2) 0.0616(8) Uani 1 1 d . . .
N4 N 0.3983(3) 0.3853(3) 0.0967(2) 0.0867(10) Uani 1 1 d . . .
N5 N 0.6480(2) 0.5604(2) 0.4063(2) 0.0660(8) Uani 1 1 d . . .
H5B H 0.6032 0.5536 0.4674 0.079 Uiso 1 1 calc R . .
H5C H 0.7172 0.5918 0.3878 0.079 Uiso 1 1 calc R . .
N6 N 0.4998(2) 0.4743(2) 0.3783(2) 0.0562(7) Uani 1 1 d . . .
C1 C 1.0667(3) 0.6750(3) -0.0809(3) 0.0525(9) Uani 1 1 d . . .
C2 C 1.1132(3) 0.7844(3) -0.1415(3) 0.0527(9) Uani 1 1 d . . .
C3 C 1.0494(3) 0.8655(3) -0.2320(3) 0.0596(9) Uani 1 1 d . . .
H3A H 1.0771 0.9380 -0.2739 0.072 Uiso 1 1 calc R . .
C4 C 0.9434(3) 0.8406(3) -0.2619(3) 0.0631(10) Uani 1 1 d . . .
C5 C 0.9066(3) 0.7329(3) -0.1980(3) 0.0660(10) Uani 1 1 d . . .
H5A H 0.8360 0.7161 -0.2180 0.079 Uiso 1 1 calc R . .
C6 C 1.2926(4) 0.7770(3) 0.3758(3) 0.1067(15) Uani 1 1 d . . .
H6A H 1.2673 0.7903 0.4413 0.160 Uiso 1 1 calc R . .
H6B H 1.3651 0.8160 0.3360 0.160 Uiso 1 1 calc R . .
H6C H 1.3164 0.6938 0.3961 0.160 Uiso 1 1 calc R . .
C7 C 1.2363(3) 0.8001(3) -0.1070(3) 0.0590(9) Uani 1 1 d . . .
H7A H 1.3023 0.7318 -0.1026 0.071 Uiso 1 1 calc R . .
C8 C 1.2196(3) 0.8022(3) 0.0059(3) 0.0524(9) Uani 1 1 d . . .
C9 C 1.3224(3) 0.7521(3) 0.0724(3) 0.0634(10) Uani 1 1 d . . .
H9A H 1.3983 0.7152 0.0481 0.076 Uiso 1 1 calc R . .
C10 C 1.3150(4) 0.7554(3) 0.1731(3) 0.0710(11) Uani 1 1 d . . .
H10A H 1.3846 0.7192 0.2171 0.085 Uiso 1 1 calc R . .
C11 C 1.2043(4) 0.8124(3) 0.2092(3) 0.0638(10) Uani 1 1 d . . .
C12 C 1.1000(3) 0.8615(3) 0.1443(3) 0.0666(10) Uani 1 1 d . . .
H12A H 1.0241 0.8985 0.1686 0.080 Uiso 1 1 calc R . .
C13 C 1.1082(3) 0.8558(3) 0.0438(3) 0.0571(9) Uani 1 1 d . . .
H13A H 1.0374 0.8887 0.0011 0.069 Uiso 1 1 calc R . .
C14 C 1.3725(5) 0.8882(4) -0.3152(4) 0.1321(18) Uani 1 1 d DU . .
H14A H 1.3730 0.8045 -0.2908 0.159 Uiso 1 1 calc R . .
H14B H 1.3201 0.9314 -0.3779 0.159 Uiso 1 1 calc R . .
C15 C 1.5064(6) 0.9141(6) -0.3484(5) 0.226(3) Uani 1 1 d DU . .
H15A H 1.5431 0.8903 -0.4065 0.339 Uiso 1 1 calc R . .
H15B H 1.5577 0.8715 -0.2859 0.339 Uiso 1 1 calc R . .
H15C H 1.5052 0.9973 -0.3743 0.339 Uiso 1 1 calc R . .
C17 C 0.8788(4) 0.9229(4) -0.3601(4) 0.0804(12) Uani 1 1 d . . .
C18 C 0.6100(3) 0.5219(3) 0.3401(3) 0.0497(8) Uani 1 1 d . . .
C19 C 0.6792(3) 0.5299(3) 0.2387(2) 0.0465(8) Uani 1 1 d . . .
C20 C 0.6249(3) 0.4949(2) 0.1755(2) 0.0482(8) Uani 1 1 d . . .
H20A H 0.6661 0.5012 0.1073 0.058 Uiso 1 1 calc R . .
C21 C 0.5085(3) 0.4500(3) 0.2120(3) 0.0480(8) Uani 1 1 d . . .
C22 C 0.4527(3) 0.4397(3) 0.3142(3) 0.0569(9) Uani 1 1 d . . .
H22A H 0.3772 0.4065 0.3403 0.068 Uiso 1 1 calc R . .
C23 C 1.1918(4) 0.2128(3) 0.5826(3) 0.0915(13) Uani 1 1 d . . .
H23A H 1.2626 0.1861 0.6286 0.137 Uiso 1 1 calc R . .
H23B H 1.2019 0.1670 0.5408 0.137 Uiso 1 1 calc R . .
H23C H 1.1117 0.2037 0.6281 0.137 Uiso 1 1 calc R . .
C24 C 0.8057(3) 0.5772(3) 0.1994(2) 0.0532(9) Uani 1 1 d . . .
H24A H 0.8394 0.5640 0.1332 0.064 Uiso 1 1 calc R . .
C25 C 0.9086(3) 0.5113(3) 0.2828(2) 0.0486(8) Uani 1 1 d . . .
C26 C 1.0042(3) 0.5651(3) 0.2916(3) 0.0591(9) Uani 1 1 d . . .
H26A H 1.0063 0.6444 0.2451 0.071 Uiso 1 1 calc R . .
C27 C 1.0956(3) 0.5045(3) 0.3669(3) 0.0646(10) Uani 1 1 d . . .
H27A H 1.1584 0.5429 0.3710 0.078 Uiso 1 1 calc R . .
C28 C 1.0949(3) 0.3867(3) 0.4367(3) 0.0550(9) Uani 1 1 d . . .
C29 C 1.0020(3) 0.3311(3) 0.4289(3) 0.0599(9) Uani 1 1 d . . .
H29A H 1.0009 0.2515 0.4747 0.072 Uiso 1 1 calc R . .
C30 C 0.9110(3) 0.3933(3) 0.3533(3) 0.0601(9) Uani 1 1 d . . .
H30A H 0.8485 0.3545 0.3495 0.072 Uiso 1 1 calc R . .
C31 C 0.6853(4) 0.7848(3) 0.0425(3) 0.1019(14) Uani 1 1 d DU . .
H31A H 0.7218 0.7421 -0.0024 0.122 Uiso 1 1 calc R . .
H31B H 0.5988 0.7666 0.0711 0.122 Uiso 1 1 calc R . .
C32 C 0.6770(4) 0.9090(4) -0.0257(4) 0.147(2) Uani 1 1 d DU . .
H32A H 0.6239 0.9312 -0.0852 0.220 Uiso 1 1 calc R . .
H32B H 0.7623 0.9273 -0.0555 0.220 Uiso 1 1 calc R . .
H32C H 0.6393 0.9518 0.0179 0.220 Uiso 1 1 calc R . .
C34 C 0.4477(3) 0.4135(3) 0.1472(3) 0.0588(9) Uani 1 1 d . . .

loop_
_atom_site_aniso_label
_atom_site_aniso_U_11
_atom_site_aniso_U_22
_atom_site_aniso_U_33
_atom_site_aniso_U_23
_atom_site_aniso_U_13
_atom_site_aniso_U_12
S1 0.0908(9) 0.0843(8) 0.0804(8) -0.0133(6) -0.0038(6) -0.0423(6)
S2 0.0776(7) 0.0685(7) 0.0835(8) -0.0088(6) -0.0285(6) -0.0224(5)
O1 0.106(2) 0.098(2) 0.0702(19) -0.0349(16) -0.0178(17) -0.0132(16)
O2 0.0682(17) 0.0666(17) 0.0736(17) -0.0182(14) -0.0310(14) -0.0097(13)
N1 0.125(3) 0.103(3) 0.103(3) -0.030(2) -0.060(3) 0.001(2)
N2 0.0621(19) 0.0577(19) 0.0595(19) -0.0151(15) -0.0095(15) -0.0180(15)
N3 0.060(2) 0.068(2) 0.0595(19) -0.0251(17) -0.0071(16) -0.0201(16)
N4 0.097(3) 0.117(3) 0.064(2) -0.037(2) -0.0165(18) -0.047(2)
N5 0.0578(19) 0.103(2) 0.0601(19) -0.0500(18) 0.0101(15) -0.0357(16)
N6 0.0444(18) 0.085(2) 0.0523(18) -0.0393(16) 0.0055(14) -0.0218(15)
C1 0.052(2) 0.053(2) 0.051(2) -0.0208(19) -0.0025(18) -0.0084(19)
C2 0.054(2) 0.052(2) 0.051(2) -0.0185(18) -0.0027(18) -0.0138(18)
C3 0.072(3) 0.048(2) 0.057(2) -0.0169(19) -0.011(2) -0.0130(19)
C4 0.067(3) 0.061(3) 0.061(2) -0.022(2) -0.017(2) -0.011(2)
C5 0.061(3) 0.081(3) 0.068(3) -0.037(2) -0.012(2) -0.017(2)
C6 0.134(4) 0.114(4) 0.078(3) -0.040(3) -0.042(3) -0.008(3)
C7 0.060(2) 0.051(2) 0.061(2) -0.0143(18) -0.0099(18) -0.0178(17)
C8 0.049(2) 0.044(2) 0.061(2) -0.0146(18) -0.009(2) -0.0143(17)
C9 0.052(2) 0.067(3) 0.070(3) -0.028(2) -0.014(2) -0.0026(18)
C10 0.070(3) 0.063(3) 0.074(3) -0.020(2) -0.025(2) -0.005(2)
C11 0.083(3) 0.051(2) 0.054(3) -0.013(2) -0.016(2) -0.017(2)
C12 0.061(3) 0.060(2) 0.073(3) -0.025(2) -0.004(2) -0.0069(19)
C13 0.052(2) 0.049(2) 0.066(3) -0.0146(19) -0.017(2) -0.0095(18)
C14 0.116(4) 0.128(4) 0.097(4) -0.004(3) 0.008(3) -0.019(3)
C15 0.150(5) 0.254(7) 0.200(6) -0.042(5) 0.030(5) -0.040(5)
C17 0.083(3) 0.078(3) 0.083(3) -0.033(3) -0.031(3) -0.005(2)
C18 0.047(2) 0.062(2) 0.048(2) -0.0286(18) -0.0084(18) -0.0089(17)
C19 0.043(2) 0.061(2) 0.039(2) -0.0217(17) -0.0033(17) -0.0138(16)
C20 0.045(2) 0.064(2) 0.0345(19) -0.0198(17) -0.0006(15) -0.0095(17)
C21 0.046(2) 0.063(2) 0.042(2) -0.0255(17) -0.0060(17) -0.0117(17)
C22 0.042(2) 0.076(3) 0.060(2) -0.033(2) 0.0001(18) -0.0186(18)
C23 0.104(3) 0.071(3) 0.092(3) -0.019(3) -0.045(2) -0.008(2)
C24 0.048(2) 0.066(2) 0.044(2) -0.0187(17) -0.0045(16) -0.0156(17)
C25 0.043(2) 0.065(3) 0.043(2) -0.0250(18) 0.0010(16) -0.0175(18)
C26 0.052(2) 0.055(2) 0.063(2) -0.0124(18) -0.0104(19) -0.0144(18)
C27 0.051(2) 0.069(3) 0.073(3) -0.020(2) -0.016(2) -0.0205(19)
C28 0.048(2) 0.070(3) 0.049(2) -0.025(2) -0.0078(18) -0.0107(19)
C29 0.062(2) 0.053(2) 0.064(2) -0.0182(19) -0.014(2) -0.0144(19)
C30 0.056(2) 0.067(3) 0.067(2) -0.028(2) -0.0110(19) -0.0242(19)
C31 0.087(3) 0.091(3) 0.102(3) -0.004(3) -0.041(2) -0.022(2)
C32 0.154(4) 0.114(4) 0.147(4) -0.009(3) -0.072(3) -0.027(3)
C34 0.058(2) 0.073(3) 0.049(2) -0.0249(19) -0.0055(18) -0.0175(18)

loop_
_atom_type_symbol
_atom_type_description
_atom_type_scat_dispersion_real
_atom_type_scat_dispersion_imag
_atom_type_scat_source
C C 0.0033 0.0016 'International Tables Vol C Tables 4.2.6.8 and 6.1.1.4'
H H 0.0000 0.0000 'International Tables Vol C Tables 4.2.6.8 and 6.1.1.4'
N N 0.0061 0.0033 'International Tables Vol C Tables 4.2.6.8 and 6.1.1.4'
O O 0.0106 0.0060 'International Tables Vol C Tables 4.2.6.8 and 6.1.1.4'
S S 0.1246 0.1234 'International Tables Vol C Tables 4.2.6.8 and 6.1.1.4'

loop_
_geom_angle_atom_site_label_1
_geom_angle_atom_site_label_2
_geom_angle_atom_site_label_3
_geom_angle
_geom_angle_site_symmetry_1
_geom_angle_site_symmetry_3
_geom_angle_publ_flag
C7 S1 C14 100.70(19) . . ?
C31 S2 C24 99.32(17) . . ?
C11 O1 C6 117.8(3) . . ?
C28 O2 C23 117.1(3) . . ?
C1 N2 H2A 120.0 . . ?
C1 N2 H2B 120.0 . . ?
H2A N2 H2B 120.0 . . ?
C5 N3 C1 117.4(3) . . ?
C18 N5 H5B 120.0 . . ?
C18 N5 H5C 120.0 . . ?
H5B N5 H5C 120.0 . . ?
C22 N6 C18 117.8(3) . . ?
N2 C1 N3 115.3(3) . . ?
N2 C1 C2 122.2(3) . . ?
N3 C1 C2 122.5(3) . . ?
C3 C2 C1 117.1(3) . . ?
C3 C2 C7 124.5(3) . . ?
C1 C2 C7 118.3(3) . . ?
C2 C3 C4 120.7(3) . . ?
C2 C3 H3A 119.6 . . ?
C4 C3 H3A 119.6 . . ?
C5 C4 C3 117.5(3) . . ?
C5 C4 C17 121.0(3) . . ?
C3 C4 C17 121.5(3) . . ?
N3 C5 C4 124.8(3) . . ?
N3 C5 H5A 117.6 . . ?
C4 C5 H5A 117.6 . . ?
O1 C6 H6A 109.5 . . ?
O1 C6 H6B 109.5 . . ?
H6A C6 H6B 109.5 . . ?
O1 C6 H6C 109.5 . . ?
H6A C6 H6C 109.5 . . ?
H6B C6 H6C 109.5 . . ?
C8 C7 C2 113.8(3) . . ?
C8 C7 S1 106.8(2) . . ?
C2 C7 S1 114.7(2) . . ?
C8 C7 H7A 107.0 . . ?
C2 C7 H7A 107.0 . . ?
S1 C7 H7A 107.0 . . ?
C13 C8 C9 118.1(3) . . ?
C13 C8 C7 122.9(3) . . ?
C9 C8 C7 119.0(3) . . ?
C10 C9 C8 121.7(3) . . ?
C10 C9 H9A 119.2 . . ?
C8 C9 H9A 119.2 . . ?
C9 C10 C11 120.0(3) . . ?
C9 C10 H10A 120.0 . . ?
C11 C10 H10A 120.0 . . ?
O1 C11 C10 125.4(3) . . ?
O1 C11 C12 115.5(4) . . ?
C10 C11 C12 119.0(4) . . ?
C13 C12 C11 120.2(4) . . ?
C13 C12 H12A 119.9 . . ?
C11 C12 H12A 119.9 . . ?
C8 C13 C12 121.0(3) . . ?
C8 C13 H13A 119.5 . . ?
C12 C13 H13A 119.5 . . ?
C15 C14 S1 109.6(4) . . ?
C15 C14 H14A 109.7 . . ?
S1 C14 H14A 109.7 . . ?
C15 C14 H14B 109.7 . . ?
S1 C14 H14B 109.7 . . ?
H14A C14 H14B 108.2 . . ?
C14 C15 H15A 109.5 . . ?
C14 C15 H15B 109.5 . . ?
H15A C15 H15B 109.5 . . ?
C14 C15 H15C 109.5 . . ?
H15A C15 H15C 109.5 . . ?
H15B C15 H15C 109.5 . . ?
N1 C17 C4 177.2(5) . . ?
N5 C18 N6 114.5(3) . . ?
N5 C18 C19 123.1(3) . . ?
N6 C18 C19 122.5(3) . . ?
C20 C19 C18 117.1(3) . . ?
C20 C19 C24 120.7(3) . . ?
C18 C19 C24 122.3(3) . . ?
C19 C20 C21 120.9(3) . . ?
C19 C20 H20A 119.5 . . ?
C21 C20 H20A 119.5 . . ?
C22 C21 C20 117.6(3) . . ?
C22 C21 C34 119.9(3) . . ?
C20 C21 C34 122.5(3) . . ?
N6 C22 C21 124.0(3) . . ?
N6 C22 H22A 118.0 . . ?
C21 C22 H22A 118.0 . . ?
O2 C23 H23A 109.5 . . ?
O2 C23 H23B 109.5 . . ?
H23A C23 H23B 109.5 . . ?
O2 C23 H23C 109.5 . . ?
H23A C23 H23C 109.5 . . ?
H23B C23 H23C 109.5 . . ?
C19 C24 C25 113.1(3) . . ?
C19 C24 S2 112.3(2) . . ?
C25 C24 S2 111.2(2) . . ?
C19 C24 H24A 106.6 . . ?
C25 C24 H24A 106.6 . . ?
S2 C24 H24A 106.6 . . ?
C30 C25 C26 116.5(3) . . ?
C30 C25 C24 120.9(3) . . ?
C26 C25 C24 122.6(3) . . ?
C27 C26 C25 121.7(3) . . ?
C27 C26 H26A 119.1 . . ?
C25 C26 H26A 119.1 . . ?
C26 C27 C28 120.3(3) . . ?
C26 C27 H27A 119.8 . . ?
C28 C27 H27A 119.8 . . ?
O2 C28 C29 125.1(3) . . ?
O2 C28 C27 115.8(3) . . ?
C29 C28 C27 119.1(3) . . ?
C30 C29 C28 119.8(3) . . ?
C30 C29 H29A 120.1 . . ?
C28 C29 H29A 120.1 . . ?
C29 C30 C25 122.6(3) . . ?
C29 C30 H30A 118.7 . . ?
C25 C30 H30A 118.7 . . ?
C32 C31 S2 112.5(3) . . ?
C32 C31 H31A 109.1 . . ?
S2 C31 H31A 109.1 . . ?
C32 C31 H31B 109.1 . . ?
S2 C31 H31B 109.1 . . ?
H31A C31 H31B 107.8 . . ?
C31 C32 H32A 109.5 . . ?
C31 C32 H32B 109.5 . . ?
H32A C32 H32B 109.5 . . ?
C31 C32 H32C 109.5 . . ?
H32A C32 H32C 109.5 . . ?
H32B C32 H32C 109.5 . . ?
N4 C34 C21 179.1(4) . . ?

loop_
_geom_bond_atom_site_label_1
_geom_bond_atom_site_label_2
_geom_bond_distance
_geom_bond_site_symmetry_2
_geom_bond_publ_flag
S1 C7 1.812(3) . ?
S1 C14 1.823(5) . ?
S2 C31 1.810(3) . ?
S2 C24 1.813(3) . ?
O1 C11 1.368(4) . ?
O1 C6 1.433(4) . ?
O2 C28 1.372(3) . ?
O2 C23 1.423(4) . ?
N1 C17 1.129(4) . ?
N2 C1 1.345(3) . ?
N2 H2A 0.8600 . ?
N2 H2B 0.8600 . ?
N3 C5 1.328(4) . ?
N3 C1 1.351(3) . ?
N4 C34 1.135(3) . ?
N5 C18 1.341(3) . ?
N5 H5B 0.8600 . ?
N5 H5C 0.8600 . ?
N6 C22 1.332(3) . ?
N6 C18 1.353(4) . ?
C1 C2 1.422(4) . ?
C2 C3 1.369(4) . ?
C2 C7 1.535(4) . ?
C3 C4 1.395(4) . ?
C3 H3A 0.9300 . ?
C4 C5 1.365(4) . ?
C4 C17 1.445(5) . ?
C5 H5A 0.9300 . ?
C6 H6A 0.9600 . ?
C6 H6B 0.9600 . ?
C6 H6C 0.9600 . ?
C7 C8 1.519(4) . ?
C7 H7A 0.9800 . ?
C8 C13 1.375(4) . ?
C8 C9 1.384(4) . ?
C9 C10 1.369(4) . ?
C9 H9A 0.9300 . ?
C10 C11 1.381(4) . ?
C10 H10A 0.9300 . ?
C11 C12 1.385(4) . ?
C12 C13 1.381(4) . ?
C12 H12A 0.9300 . ?
C13 H13A 0.9300 . ?
C14 C15 1.479(5) . ?
C14 H14A 0.9700 . ?
C14 H14B 0.9700 . ?
C15 H15A 0.9600 . ?
C15 H15B 0.9600 . ?
C15 H15C 0.9600 . ?
C18 C19 1.416(4) . ?
C19 C20 1.368(4) . ?
C19 C24 1.509(4) . ?
C20 C21 1.397(4) . ?
C20 H20A 0.9300 . ?
C21 C22 1.371(4) . ?
C21 C34 1.440(4) . ?
C22 H22A 0.9300 . ?
C23 H23A 0.9600 . ?
C23 H23B 0.9600 . ?
C23 H23C 0.9600 . ?
C24 C25 1.529(4) . ?
C24 H24A 0.9800 . ?
C25 C30 1.380(4) . ?
C25 C26 1.388(4) . ?
C26 C27 1.370(4) . ?
C26 H26A 0.9300 . ?
C27 C28 1.380(4) . ?
C27 H27A 0.9300 . ?
C28 C29 1.374(4) . ?
C29 C30 1.371(4) . ?
C29 H29A 0.9300 . ?
C30 H30A 0.9300 . ?
C31 C32 1.433(4) . ?
C31 H31A 0.9700 . ?
C31 H31B 0.9700 . ?
C32 H32A 0.9600 . ?
C32 H32B 0.9600 . ?
C32 H32C 0.9600 . ?
